data_8107707
loop_
_publ_author_name
'Wei, Peng'
'Zhao, Jin-Feng'
'Zou, Juan'
'Ye, Jiang-Hai'
'He, Kang'
'Xu, Hong'

_publ_section_title
;
 Synthesis and crystal structure of
 (3E,5S,10S,13S,14S,17Z)-17-ethylidene-10,13-dimethylhexadecahydro-3H-cyclopenta[\a]phenanthren-3-one
 O-(methacryloyl) oxime, C50H74N2O4
;
_journal_issue 6
_journal_name_full 'Zeitschrift f\"ur Kristallographie - New Crystal Structures'
_journal_page_first 1219
_journal_page_last 1222
_journal_paper_doi 10.1515/ncrs-2023-0413
_journal_volume 238
_journal_year 2023
_chemical_formula_sum 'C50 H74 N2 O4'
_chemical_formula_weight 767.11
_chemical_name_systematic
;
(3<i>E</i>,5<i>S</i>,10<i>S</i>,13<i>S</i>,14<i>S</i>,17<i>Z</i>)-17-ethylidene
-10,13-dimethylhexadecahydro-3<i>H</i>-cyclopenta[<i>\a</i>]phenanthren
-3-one <i>O</i>-(methacryloyl) oxime
;
_space_group_crystal_system triclinic
_space_group_IT_number 1
_space_group_name_Hall 'P 1'
_space_group_name_H-M_alt 'P 1'
_atom_sites_solution_hydrogens geom
_audit_creation_method SHELXL-2018/3
_cell_angle_alpha 99.1910(10)
_cell_angle_beta 95.0390(10)
_cell_angle_gamma 95.8560(10)
_cell_formula_units_Z 1
_cell_length_a 7.3320(3)
_cell_length_b 11.8132(4)
_cell_length_c 13.1604(5)
_cell_measurement_reflns_used 7491
_cell_measurement_temperature 273(2)
_cell_measurement_theta_max 29.6208
_cell_measurement_theta_min 3.0720
_cell_volume 1113.06(7)
_computing_cell_refinement 'SAINT V8.38A (Bruker AXS Inc., 2017)'
_computing_data_collection 'Bruker Instrument Service vV6.2.10'
_computing_data_reduction 'SAINT V8.38A (Bruker AXS Inc., 2017)'
_computing_structure_refinement 'SHELXL-2018/3 (Sheldrick, 2018)'
_computing_structure_solution 'SHELXT 2014/5 (Sheldrick, 2014)'
_diffrn_ambient_temperature 273(2)
_diffrn_measured_fraction_theta_full 0.989
_diffrn_measured_fraction_theta_max 0.983
_diffrn_measurement_device_type 'Bruker APEX-II CCD'
_diffrn_measurement_method '\f and \w scans'
_diffrn_radiation_type MoK\a
_diffrn_radiation_wavelength 0.71073
_diffrn_reflns_av_R_equivalents 0.0540
_diffrn_reflns_av_unetI/netI 0.1102
_diffrn_reflns_Laue_measured_fraction_full 0.989
_diffrn_reflns_Laue_measured_fraction_max 0.983
_diffrn_reflns_limit_h_max 11
_diffrn_reflns_limit_h_min -11
_diffrn_reflns_limit_k_max 18
_diffrn_reflns_limit_k_min -18
_diffrn_reflns_limit_l_max 20
_diffrn_reflns_limit_l_min -20
_diffrn_reflns_number 38222
_diffrn_reflns_point_group_measured_fraction_full 0.985
_diffrn_reflns_point_group_measured_fraction_max 0.963
_diffrn_reflns_theta_full 25.242
_diffrn_reflns_theta_max 34.590
_diffrn_reflns_theta_min 3.072
_exptl_absorpt_coefficient_mu 0.071
_exptl_absorpt_correction_T_max 0.7468
_exptl_absorpt_correction_T_min 0.6909
_exptl_absorpt_correction_type multi-scan
_exptl_crystal_colour colourless
_exptl_crystal_density_diffrn 1.144
_exptl_crystal_description nubbly
_exptl_crystal_F_000 420
_exptl_crystal_size_max 0.22
_exptl_crystal_size_mid 0.21
_exptl_crystal_size_min 0.19
_refine_diff_density_max 0.224
_refine_diff_density_min -0.170
_refine_diff_density_rms 0.028
_refine_ls_abs_structure_details
;
 Flack x determined using 2663 quotients [(I+)-(I-)]/[(I+)+(I-)]
 (Parsons, Flack and Wagner, Acta Cryst. B69 (2013) 249-259).
;
_refine_ls_abs_structure_Flack 0.8(5)
_refine_ls_extinction_coef .
_refine_ls_extinction_method none
_refine_ls_goodness_of_fit_ref 0.988
_refine_ls_hydrogen_treatment constr
_refine_ls_matrix_type full
_refine_ls_number_parameters 512
_refine_ls_number_reflns 18292
_refine_ls_number_restraints 3
_refine_ls_restrained_S_all 0.988
_refine_ls_R_factor_all 0.1805
_refine_ls_R_factor_gt 0.0662
_refine_ls_shift/su_max 0.000
_refine_ls_shift/su_mean 0.000
_refine_ls_structure_factor_coef Fsqd
_refine_ls_weighting_details 'w=1/[\s^2^(Fo^2^)+(0.0679P)^2^] where P=(Fo^2^+2Fc^2^)/3'
_refine_ls_weighting_scheme calc
_refine_ls_wR_factor_gt 0.1294
_refine_ls_wR_factor_ref 0.1655
_reflns_Friedel_coverage 0.960
_reflns_Friedel_fraction_full 0.981
_reflns_Friedel_fraction_max 0.943
_reflns_number_gt 7800
_reflns_number_total 18292
_reflns_threshold_expression 'I > 2\s(I)'
_cod_data_source_file suppl_j_ncrs-2023-0413_suppl_001.cif
_cod_data_source_block A_a
_cod_depositor_comments
;
The following automatic conversions were performed:

data item '_exptl_absorpt_correction_type' value 'Multi-Scan' was
changed to 'multi-scan' in accordance with the built-in table derived
from the CIF Core dictionary named 'cif_core.dic' version 2.4.5 last
updated on 2014-11-21.

Automatic conversion script
Id: cif_fix_values 8738 2021-04-28 16:35:53Z antanas 
;
_cod_database_code 8107707
_shelx_shelxl_version_number 2018/3
_shelx_space_group_comment
;
The symmetry employed for this shelxl refinement is uniquely defined
by the following loop, which should always be used as a source of
symmetry information in preference to the above space-group names.
They are only intended as comments.
;

loop_
_space_group_symop_operation_xyz
'x, y, z'

loop_
_atom_site_label
_atom_site_type_symbol
_atom_site_fract_x
_atom_site_fract_y
_atom_site_fract_z
_atom_site_U_iso_or_equiv
_atom_site_adp_type
_atom_site_occupancy
_atom_site_site_symmetry_order
_atom_site_calc_flag
_atom_site_refinement_flags_posn
_atom_site_refinement_flags_adp
_atom_site_refinement_flags_occupancy
_atom_site_disorder_assembly
_atom_site_disorder_group
O1 O 0.3076(3) 0.48271(18) 0.6422(2) 0.0675(6) Uani 1 1 d . . . . .
N1 N 0.4993(3) 0.5295(2) 0.6593(2) 0.0606(7) Uani 1 1 d . . . . .
C1 C 0.3809(3) 0.8208(2) 0.7111(2) 0.0520(7) Uani 1 1 d . . . . .
H1A H 0.292743 0.869706 0.688183 0.062 Uiso 1 1 calc R U . . .
H1AB H 0.347456 0.801068 0.776359 0.062 Uiso 1 1 calc R U . . .
O2 O 0.4011(4) 0.3068(2) 0.6349(2) 0.0805(7) Uani 1 1 d . . . . .
C2 C 0.3648(4) 0.7094(3) 0.6312(3) 0.0614(8) Uani 1 1 d . . . . .
H2A H 0.245517 0.665624 0.631266 0.074 Uiso 1 1 calc R U . . .
H2AB H 0.372620 0.728993 0.562778 0.074 Uiso 1 1 calc R U . . .
C4 C 0.7055(4) 0.6990(3) 0.6767(3) 0.0561(8) Uani 1 1 d . . . . .
H4A H 0.746502 0.720881 0.613673 0.067 Uiso 1 1 calc R U . . .
H4AB H 0.788780 0.647887 0.700918 0.067 Uiso 1 1 calc R U . . .
C3 C 0.5133(4) 0.6367(3) 0.6541(2) 0.0527(7) Uani 1 1 d . . . . .
C5 C 0.7111(3) 0.8066(2) 0.7586(2) 0.0475(7) Uani 1 1 d . . . . .
H5 H 0.671801 0.779577 0.820808 0.057 Uiso 1 1 calc R U . . .
C8 C 0.7779(3) 1.0504(2) 0.8596(2) 0.0444(6) Uani 1 1 d . . . . .
H8 H 0.818219 1.090298 0.804140 0.053 Uiso 1 1 calc R U . . .
C7 C 0.9133(3) 0.9640(3) 0.8790(3) 0.0573(7) Uani 1 1 d . . . . .
H7A H 1.037201 1.004449 0.893175 0.069 Uiso 1 1 calc R U . . .
H7AB H 0.884736 0.931824 0.939870 0.069 Uiso 1 1 calc R U . . .
C6 C 0.9079(3) 0.8667(3) 0.7886(3) 0.0585(8) Uani 1 1 d . . . . .
H6A H 0.988278 0.811188 0.807051 0.070 Uiso 1 1 calc R U . . .
H6AB H 0.952464 0.897109 0.729916 0.070 Uiso 1 1 calc R U . . .
C9 C 0.5813(3) 0.9881(2) 0.8245(2) 0.0417(6) Uani 1 1 d . . . . .
H9 H 0.546469 0.949829 0.881953 0.050 Uiso 1 1 calc R U . . .
C10 C 0.5731(3) 0.8899(2) 0.7298(2) 0.0426(6) Uani 1 1 d . . . . .
C11 C 0.4431(4) 1.0755(3) 0.8138(2) 0.0532(7) Uani 1 1 d . . . . .
H11A H 0.319779 1.034225 0.799556 0.064 Uiso 1 1 calc R U . . .
H11B H 0.467328 1.112394 0.754830 0.064 Uiso 1 1 calc R U . . .
C12 C 0.4485(4) 1.1693(3) 0.9095(3) 0.0541(7) Uani 1 1 d . . . . .
H12A H 0.365131 1.224670 0.894726 0.065 Uiso 1 1 calc R U . . .
H12B H 0.406714 1.134332 0.966527 0.065 Uiso 1 1 calc R U . . .
C14 C 0.7723(3) 1.1396(2) 0.9547(2) 0.0465(7) Uani 1 1 d . . . . .
H14 H 0.722171 1.097156 1.006147 0.056 Uiso 1 1 calc R U . . .
C13 C 0.6433(4) 1.2321(2) 0.9412(2) 0.0485(7) Uani 1 1 d . . . . .
C15 C 0.9522(4) 1.2087(3) 1.0082(3) 0.0622(8) Uani 1 1 d . . . . .
H15A H 1.026090 1.160881 1.044325 0.075 Uiso 1 1 calc R U . . .
H15B H 1.023827 1.240667 0.958754 0.075 Uiso 1 1 calc R U . . .
C16 C 0.8874(4) 1.3040(3) 1.0841(3) 0.0749(10) Uani 1 1 d . . . . .
H16A H 0.960152 1.377333 1.083962 0.090 Uiso 1 1 calc R U . . .
H16B H 0.899361 1.286393 1.153676 0.090 Uiso 1 1 calc R U . . .
C17 C 0.6847(4) 1.3095(3) 1.0475(2) 0.0563(7) Uani 1 1 d . . . . .
C18 C 0.6989(5) 1.3059(3) 0.8598(3) 0.0664(9) Uani 1 1 d . . . . .
H18A H 0.688906 1.257551 0.793067 0.100 Uiso 1 1 calc R U . . .
H18B H 0.823810 1.341055 0.878103 0.100 Uiso 1 1 calc R U . . .
H18C H 0.618535 1.364875 0.857390 0.100 Uiso 1 1 calc R U . . .
C19 C 0.6158(4) 0.9385(3) 0.6321(2) 0.0585(8) Uani 1 1 d . . . . .
H19A H 0.606749 0.876323 0.574544 0.088 Uiso 1 1 calc R U . . .
H19B H 0.738313 0.978630 0.642583 0.088 Uiso 1 1 calc R U . . .
H19C H 0.528881 0.991037 0.618050 0.088 Uiso 1 1 calc R U . . .
C20 C 0.5793(4) 1.3752(3) 1.1019(3) 0.0583(8) Uani 1 1 d . . . . .
H20 H 0.635488 1.415849 1.165167 0.070 Uiso 1 1 calc R U . . .
C21 C 0.3842(4) 1.3930(3) 1.0763(3) 0.0672(8) Uani 1 1 d . . . . .
H21A H 0.376791 1.439348 1.022811 0.101 Uiso 1 1 calc R U . . .
H21B H 0.337919 1.431597 1.136896 0.101 Uiso 1 1 calc R U . . .
H21C H 0.311842 1.319567 1.052740 0.101 Uiso 1 1 calc R U . . .
C22 C 0.2793(5) 0.3679(3) 0.6380(2) 0.0595(8) Uani 1 1 d . . . . .
C23 C 0.0804(5) 0.3277(3) 0.6348(3) 0.0648(9) Uani 1 1 d . . . . .
C24 C -0.0497(5) 0.4004(4) 0.6359(3) 0.0813(11) Uani 1 1 d . . . . .
H24A H -0.173053 0.372282 0.635229 0.098 Uiso 1 1 calc R U . . .
H24B H -0.016137 0.478777 0.637379 0.098 Uiso 1 1 calc R U . . .
C25 C 0.0395(6) 0.2019(3) 0.6325(4) 0.0984(14) Uani 1 1 d . . . . .
H25A H -0.091441 0.181610 0.627928 0.148 Uiso 1 1 calc R U . . .
H25B H 0.096676 0.181830 0.694568 0.148 Uiso 1 1 calc R U . . .
H25C H 0.086847 0.160757 0.573442 0.148 Uiso 1 1 calc R U . . .
C1_1 C 0.2814(3) 0.1946(2) 0.2668(2) 0.0479(7) Uani 1 1 d . . . . .
H1A_1 H 0.312986 0.218213 0.202694 0.058 Uiso 1 1 calc R U . . .
H1AB_1 H 0.157906 0.153467 0.253907 0.058 Uiso 1 1 calc R U . . .
N1_1 N 0.4932(3) 0.4702(2) 0.3680(2) 0.0622(7) Uani 1 1 d . . . . .
O1_1 O 0.6881(3) 0.51335(19) 0.38858(19) 0.0678(6) Uani 1 1 d . . . . .
C2_1 C 0.2813(4) 0.3030(3) 0.3489(3) 0.0617(9) Uani 1 1 d . . . . .
H2A_1 H 0.201821 0.354561 0.322063 0.074 Uiso 1 1 calc R U . . .
H2AB_1 H 0.232685 0.280963 0.410097 0.074 Uiso 1 1 calc R U . . .
O2_1 O 0.6053(4) 0.6930(2) 0.4071(2) 0.0768(7) Uani 1 1 d . . . . .
C3_1 C 0.4724(4) 0.3644(3) 0.3777(2) 0.0554(8) Uani 1 1 d . . . . .
C4_1 C 0.6150(4) 0.2901(3) 0.4078(2) 0.0574(8) Uani 1 1 d . . . . .
H4A_1 H 0.591807 0.266798 0.473293 0.069 Uiso 1 1 calc R U . . .
H4AB_1 H 0.736150 0.334089 0.416583 0.069 Uiso 1 1 calc R U . . .
C5_1 C 0.6109(3) 0.1826(2) 0.3248(2) 0.0463(7) Uani 1 1 d . . . . .
H5_1 H 0.641231 0.210687 0.261450 0.056 Uiso 1 1 calc R U . . .
C6_1 C 0.7593(4) 0.1080(3) 0.3508(2) 0.0585(7) Uani 1 1 d . . . . .
H6A_1 H 0.732745 0.075394 0.411809 0.070 Uiso 1 1 calc R U . . .
H6AB_1 H 0.877730 0.155257 0.366355 0.070 Uiso 1 1 calc R U . . .
C7_1 C 0.7686(4) 0.0111(2) 0.2611(2) 0.0562(7) Uani 1 1 d . . . . .
H7A_1 H 0.858452 -0.038172 0.281324 0.067 Uiso 1 1 calc R U . . .
H7AB_1 H 0.810083 0.043994 0.202901 0.067 Uiso 1 1 calc R U . . .
C8_1 C 0.5816(3) -0.0621(2) 0.2271(2) 0.0450(6) Uani 1 1 d . . . . .
H8_1 H 0.547259 -0.102343 0.283520 0.054 Uiso 1 1 calc R U . . .
C9_1 C 0.4320(3) 0.0168(2) 0.2042(2) 0.0411(6) Uani 1 1 d . . . . .
H9_1 H 0.474951 0.057789 0.150000 0.049 Uiso 1 1 calc R U . . .
C10_1 C 0.4171(3) 0.1116(2) 0.2983(2) 0.0438(6) Uani 1 1 d . . . . .
C11_1 C 0.2478(3) -0.0537(3) 0.1574(2) 0.0521(7) Uani 1 1 d . . . . .
H11A_1 H 0.193745 -0.089604 0.210766 0.062 Uiso 1 1 calc R U . . .
H11B_1 H 0.164456 -0.001475 0.135415 0.062 Uiso 1 1 calc R U . . .
C12_1 C 0.2637(4) -0.1477(2) 0.0651(2) 0.0507(7) Uani 1 1 d . . . . .
H12A_1 H 0.301042 -0.111988 0.007571 0.061 Uiso 1 1 calc R U . . .
H12B_1 H 0.144169 -0.192367 0.043479 0.061 Uiso 1 1 calc R U . . .
C13_1 C 0.4048(4) -0.2285(2) 0.0930(2) 0.0454(6) Uani 1 1 d . . . . .
C14_1 C 0.5885(3) -0.1510(2) 0.1312(2) 0.0462(6) Uani 1 1 d . . . . .
H14_1 H 0.613763 -0.106927 0.075883 0.055 Uiso 1 1 calc R U . . .
C15_1 C 0.7320(4) -0.2361(3) 0.1306(2) 0.0594(8) Uani 1 1 d . . . . .
H15A_1 H 0.855134 -0.197698 0.129796 0.071 Uiso 1 1 calc R U . . .
H15B_1 H 0.729508 -0.275115 0.190021 0.071 Uiso 1 1 calc R U . . .
C16_1 C 0.6697(4) -0.3198(3) 0.0302(2) 0.0623(8) Uani 1 1 d . . . . .
H16A_1 H 0.692165 -0.397544 0.038241 0.075 Uiso 1 1 calc R U . . .
H16B_1 H 0.736370 -0.297723 -0.025392 0.075 Uiso 1 1 calc R U . . .
C17_1 C 0.4638(4) -0.3141(2) 0.0062(2) 0.0518(7) Uani 1 1 d . . . . .
C18_1 C 0.3353(4) -0.2971(3) 0.1754(2) 0.0592(8) Uani 1 1 d . . . . .
H18A_1 H 0.221958 -0.344249 0.147738 0.089 Uiso 1 1 calc R U . . .
H18B_1 H 0.314756 -0.244236 0.235617 0.089 Uiso 1 1 calc R U . . .
H18C_1 H 0.426003 -0.345323 0.194178 0.089 Uiso 1 1 calc R U . . .
C19_1 C 0.3526(4) 0.0592(3) 0.3907(2) 0.0590(8) Uani 1 1 d . . . . .
H19A_1 H 0.226005 0.026459 0.374859 0.088 Uiso 1 1 calc R U . . .
H19B_1 H 0.364297 0.118472 0.450755 0.088 Uiso 1 1 calc R U . . .
H19C_1 H 0.427301 -0.000047 0.404119 0.088 Uiso 1 1 calc R U . . .
C20_1 C 0.3653(5) -0.3800(3) -0.0742(3) 0.0627(8) Uani 1 1 d . . . . .
H20_1 H 0.431760 -0.423687 -0.119543 0.075 Uiso 1 1 calc R U . . .
C21_1 C 0.1619(5) -0.3942(3) -0.1024(3) 0.0791(10) Uani 1 1 d . . . . .
H21A_1 H 0.135456 -0.371039 -0.168308 0.119 Uiso 1 1 calc R U . . .
H21B_1 H 0.105236 -0.347100 -0.050707 0.119 Uiso 1 1 calc R U . . .
H21C_1 H 0.113962 -0.473732 -0.106475 0.119 Uiso 1 1 calc R U . . .
C22_1 C 0.7215(5) 0.6293(3) 0.3996(2) 0.0550(7) Uani 1 1 d . . . . .
C23_1 C 0.9228(5) 0.6663(3) 0.4031(3) 0.0622(8) Uani 1 1 d . . . . .
C24_1 C 0.9810(6) 0.7840(3) 0.4306(3) 0.0861(12) Uani 1 1 d . . . . .
H24A_1 H 1.105324 0.811036 0.433449 0.103 Uiso 1 1 calc R U . . .
H24B_1 H 0.895680 0.835524 0.446142 0.103 Uiso 1 1 calc R U . . .
C25_1 C 1.0443(5) 0.5837(4) 0.3786(4) 0.0930(13) Uani 1 1 d . . . . .
H25A_1 H 0.976036 0.508170 0.361947 0.139 Uiso 1 1 calc R U . . .
H25B_1 H 1.105879 0.600143 0.320320 0.139 Uiso 1 1 calc R U . . .
H25C_1 H 1.133874 0.586363 0.436994 0.139 Uiso 1 1 calc R U . . .

loop_
_atom_site_aniso_label
_atom_site_aniso_U_11
_atom_site_aniso_U_22
_atom_site_aniso_U_33
_atom_site_aniso_U_23
_atom_site_aniso_U_13
_atom_site_aniso_U_12
O1 0.0531(12) 0.0532(13) 0.0918(17) 0.0046(11) 0.0071(11) -0.0022(9)
N1 0.0470(14) 0.0576(16) 0.0733(18) 0.0027(13) 0.0087(12) -0.0006(11)
C1 0.0336(13) 0.0587(17) 0.0602(19) 0.0062(15) -0.0034(12) 0.0023(12)
O2 0.0851(18) 0.0579(14) 0.095(2) 0.0069(13) 0.0041(14) 0.0067(13)
C2 0.0437(15) 0.0610(18) 0.074(2) 0.0065(16) -0.0064(14) -0.0023(13)
C4 0.0435(15) 0.0559(18) 0.067(2) 0.0036(15) 0.0102(14) 0.0039(13)
C3 0.0460(15) 0.0560(19) 0.0533(18) 0.0028(14) 0.0057(12) 0.0021(13)
C5 0.0339(13) 0.0557(17) 0.0543(17) 0.0119(14) 0.0088(11) 0.0048(12)
C8 0.0301(12) 0.0546(15) 0.0477(15) 0.0106(12) 0.0041(10) -0.0024(11)
C7 0.0269(12) 0.0666(17) 0.075(2) 0.0087(15) -0.0054(12) 0.0034(12)
C6 0.0309(13) 0.0649(18) 0.079(2) 0.0078(15) 0.0059(13) 0.0084(12)
C9 0.0300(12) 0.0525(15) 0.0437(15) 0.0138(12) 0.0023(10) 0.0026(11)
C10 0.0319(12) 0.0483(15) 0.0486(16) 0.0120(13) 0.0047(11) 0.0028(11)
C11 0.0352(13) 0.0603(17) 0.0615(19) 0.0076(15) -0.0065(12) 0.0074(12)
C12 0.0353(13) 0.0575(17) 0.0656(19) -0.0017(14) 0.0008(13) 0.0099(12)
C14 0.0308(12) 0.0586(16) 0.0491(16) 0.0113(13) 0.0012(11) 0.0005(11)
C13 0.0369(13) 0.0525(15) 0.0543(17) 0.0070(13) 0.0028(11) 0.0012(11)
C15 0.0405(15) 0.0718(19) 0.0671(19) 0.0001(15) -0.0039(13) -0.0013(13)
C16 0.0487(18) 0.087(2) 0.076(2) -0.0128(19) -0.0026(15) -0.0030(16)
C17 0.0451(15) 0.0583(17) 0.0609(18) 0.0048(14) 0.0029(13) -0.0049(13)
C18 0.072(2) 0.0603(19) 0.069(2) 0.0180(16) 0.0072(16) 0.0032(16)
C19 0.0704(19) 0.0608(18) 0.0452(16) 0.0129(14) 0.0073(14) 0.0042(15)
C20 0.0611(18) 0.0508(16) 0.0598(18) 0.0043(14) 0.0093(14) -0.0027(14)
C21 0.068(2) 0.0465(16) 0.086(2) 0.0038(15) 0.0142(17) 0.0059(14)
C22 0.074(2) 0.0551(19) 0.0453(18) 0.0016(15) 0.0096(15) -0.0009(16)
C23 0.074(2) 0.067(2) 0.0455(18) -0.0007(15) 0.0076(15) -0.0145(17)
C24 0.065(2) 0.088(3) 0.080(3) -0.001(2) -0.0006(18) -0.013(2)
C25 0.110(3) 0.078(3) 0.101(3) 0.014(2) 0.023(2) -0.029(2)
C1_1 0.0327(13) 0.0502(15) 0.0571(18) 0.0033(13) -0.0013(11) 0.0014(11)
N1_1 0.0500(14) 0.0550(16) 0.0725(18) -0.0117(13) 0.0023(12) 0.0026(11)
O1_1 0.0539(12) 0.0543(12) 0.0873(17) -0.0067(12) 0.0061(11) 0.0001(10)
C2_1 0.0446(16) 0.0601(19) 0.074(2) -0.0079(17) 0.0034(15) 0.0060(14)
O2_1 0.0789(16) 0.0629(14) 0.0836(18) -0.0008(12) 0.0008(13) 0.0120(12)
C3_1 0.0444(15) 0.0591(19) 0.0557(19) -0.0096(15) 0.0037(13) 0.0043(14)
C4_1 0.0498(16) 0.0608(18) 0.0551(18) 0.0019(15) -0.0052(13) -0.0022(14)
C5_1 0.0343(13) 0.0508(16) 0.0512(17) 0.0088(13) -0.0020(12) -0.0014(11)
C6_1 0.0365(14) 0.0650(18) 0.0689(19) 0.0083(15) -0.0095(13) -0.0007(12)
C7_1 0.0348(13) 0.0602(17) 0.072(2) 0.0121(15) -0.0043(12) 0.0084(12)
C8_1 0.0364(13) 0.0495(15) 0.0497(16) 0.0116(13) 0.0015(11) 0.0061(11)
C9_1 0.0325(12) 0.0477(14) 0.0420(15) 0.0084(12) 0.0017(10) -0.0001(10)
C10_1 0.0341(13) 0.0500(15) 0.0452(16) 0.0068(12) 0.0019(11) -0.0013(11)
C11_1 0.0337(13) 0.0544(16) 0.0633(19) -0.0013(14) -0.0007(12) 0.0050(11)
C12_1 0.0411(14) 0.0528(16) 0.0533(17) -0.0003(13) -0.0022(12) 0.0034(12)
C13_1 0.0438(14) 0.0490(15) 0.0438(15) 0.0088(12) 0.0059(11) 0.0048(11)
C14_1 0.0362(13) 0.0545(15) 0.0511(17) 0.0183(13) 0.0052(11) 0.0055(11)
C15_1 0.0482(16) 0.0654(18) 0.069(2) 0.0144(16) 0.0105(14) 0.0163(14)
C16_1 0.065(2) 0.0621(18) 0.067(2) 0.0167(15) 0.0178(15) 0.0207(15)
C17_1 0.0586(17) 0.0505(15) 0.0506(16) 0.0149(13) 0.0118(13) 0.0116(13)
C18_1 0.0656(18) 0.0569(17) 0.0537(18) 0.0091(14) 0.0143(14) -0.0052(14)
C19_1 0.0569(17) 0.068(2) 0.0510(18) 0.0120(15) 0.0097(13) -0.0032(14)
C20_1 0.079(2) 0.0553(18) 0.0553(19) 0.0059(15) 0.0093(16) 0.0170(15)
C21_1 0.093(3) 0.068(2) 0.067(2) -0.0040(17) -0.0089(18) 0.0025(18)
C22_1 0.0684(19) 0.0554(18) 0.0365(15) 0.0000(13) -0.0002(13) 0.0025(15)
C23_1 0.069(2) 0.063(2) 0.0503(19) 0.0079(15) 0.0031(15) -0.0070(16)
C24_1 0.092(3) 0.062(2) 0.102(3) 0.019(2) 0.010(2) -0.0079(19)
C25_1 0.067(2) 0.084(3) 0.121(4) -0.001(2) 0.019(2) 0.001(2)

loop_
_atom_type_symbol
_atom_type_description
_atom_type_scat_dispersion_real
_atom_type_scat_dispersion_imag
_atom_type_scat_source
C C 0.0033 0.0016 'International Tables Vol C Tables 4.2.6.8 and 6.1.1.4'
H H 0.0000 0.0000 'International Tables Vol C Tables 4.2.6.8 and 6.1.1.4'
N N 0.0061 0.0033 'International Tables Vol C Tables 4.2.6.8 and 6.1.1.4'
O O 0.0106 0.0060 'International Tables Vol C Tables 4.2.6.8 and 6.1.1.4'

loop_
_geom_angle_atom_site_label_1
_geom_angle_atom_site_label_2
_geom_angle_atom_site_label_3
_geom_angle
_geom_angle_site_symmetry_1
_geom_angle_site_symmetry_3
C22 O1 N1 113.9(2) . .
C3 N1 O1 109.3(2) . .
C10 C1 C2 114.5(2) . .
C10 C1 H1A 108.6 . .
C2 C1 H1A 108.6 . .
C10 C1 H1AB 108.6 . .
C2 C1 H1AB 108.6 . .
H1A C1 H1AB 107.6 . .
C3 C2 C1 111.6(3) . .
C3 C2 H2A 109.3 . .
C1 C2 H2A 109.3 . .
C3 C2 H2AB 109.3 . .
C1 C2 H2AB 109.3 . .
H2A C2 H2AB 108.0 . .
C3 C4 C5 110.5(2) . .
C3 C4 H4A 109.5 . .
C5 C4 H4A 109.5 . .
C3 C4 H4AB 109.5 . .
C5 C4 H4AB 109.5 . .
H4A C4 H4AB 108.1 . .
N1 C3 C2 128.9(3) . .
N1 C3 C4 115.3(3) . .
C2 C3 C4 115.7(3) . .
C4 C5 C6 111.5(2) . .
C4 C5 C10 113.3(2) . .
C6 C5 C10 112.8(2) . .
C4 C5 H5 106.2 . .
C6 C5 H5 106.2 . .
C10 C5 H5 106.2 . .
C14 C8 C7 111.7(2) . .
C14 C8 C9 109.1(2) . .
C7 C8 C9 110.9(2) . .
C14 C8 H8 108.3 . .
C7 C8 H8 108.3 . .
C9 C8 H8 108.3 . .
C6 C7 C8 112.9(2) . .
C6 C7 H7A 109.0 . .
C8 C7 H7A 109.0 . .
C6 C7 H7AB 109.0 . .
C8 C7 H7AB 109.0 . .
H7A C7 H7AB 107.8 . .
C7 C6 C5 110.5(2) . .
C7 C6 H6A 109.5 . .
C5 C6 H6A 109.5 . .
C7 C6 H6AB 109.5 . .
C5 C6 H6AB 109.5 . .
H6A C6 H6AB 108.1 . .
C11 C9 C8 110.8(2) . .
C11 C9 C10 115.0(2) . .
C8 C9 C10 113.3(2) . .
C11 C9 H9 105.6 . .
C8 C9 H9 105.6 . .
C10 C9 H9 105.6 . .
C19 C10 C1 109.4(2) . .
C19 C10 C5 112.3(2) . .
C1 C10 C5 107.0(2) . .
C19 C10 C9 111.2(2) . .
C1 C10 C9 109.7(2) . .
C5 C10 C9 107.1(2) . .
C9 C11 C12 114.3(2) . .
C9 C11 H11A 108.7 . .
C12 C11 H11A 108.7 . .
C9 C11 H11B 108.7 . .
C12 C11 H11B 108.7 . .
H11A C11 H11B 107.6 . .
C13 C12 C11 111.4(2) . .
C13 C12 H12A 109.3 . .
C11 C12 H12A 109.3 . .
C13 C12 H12B 109.3 . .
C11 C12 H12B 109.3 . .
H12A C12 H12B 108.0 . .
C8 C14 C15 119.2(2) . .
C8 C14 C13 115.2(2) . .
C15 C14 C13 104.1(2) . .
C8 C14 H14 105.7 . .
C15 C14 H14 105.7 . .
C13 C14 H14 105.7 . .
C17 C13 C12 118.7(2) . .
C17 C13 C14 100.3(2) . .
C12 C13 C14 107.2(2) . .
C17 C13 C18 107.3(2) . .
C12 C13 C18 110.1(2) . .
C14 C13 C18 112.9(2) . .
C16 C15 C14 103.4(2) . .
C16 C15 H15A 111.1 . .
C14 C15 H15A 111.1 . .
C16 C15 H15B 111.1 . .
C14 C15 H15B 111.1 . .
H15A C15 H15B 109.0 . .
C15 C16 C17 106.4(2) . .
C15 C16 H16A 110.5 . .
C17 C16 H16A 110.5 . .
C15 C16 H16B 110.5 . .
C17 C16 H16B 110.5 . .
H16A C16 H16B 108.6 . .
C20 C17 C13 130.7(3) . .
C20 C17 C16 122.4(3) . .
C13 C17 C16 106.8(2) . .
C13 C18 H18A 109.5 . .
C13 C18 H18B 109.5 . .
H18A C18 H18B 109.5 . .
C13 C18 H18C 109.5 . .
H18A C18 H18C 109.5 . .
H18B C18 H18C 109.5 . .
C10 C19 H19A 109.5 . .
C10 C19 H19B 109.5 . .
H19A C19 H19B 109.5 . .
C10 C19 H19C 109.5 . .
H19A C19 H19C 109.5 . .
H19B C19 H19C 109.5 . .
C17 C20 C21 129.2(3) . .
C17 C20 H20 115.4 . .
C21 C20 H20 115.4 . .
C20 C21 H21A 109.5 . .
C20 C21 H21B 109.5 . .
H21A C21 H21B 109.5 . .
C20 C21 H21C 109.5 . .
H21A C21 H21C 109.5 . .
H21B C21 H21C 109.5 . .
O2 C22 O1 123.6(3) . .
O2 C22 C23 125.3(3) . .
O1 C22 C23 111.1(3) . .
C24 C23 C25 123.6(3) . .
C24 C23 C22 122.4(3) . .
C25 C23 C22 114.0(4) . .
C23 C24 H24A 120.0 . .
C23 C24 H24B 120.0 . .
H24A C24 H24B 120.0 . .
C23 C25 H25A 109.5 . .
C23 C25 H25B 109.5 . .
H25A C25 H25B 109.5 . .
C23 C25 H25C 109.5 . .
H25A C25 H25C 109.5 . .
H25B C25 H25C 109.5 . .
C2_1 C1_1 C10_1 113.6(2) . .
C2_1 C1_1 H1A_1 108.8 . .
C10_1 C1_1 H1A_1 108.8 . .
C2_1 C1_1 H1AB_1 108.8 . .
C10_1 C1_1 H1AB_1 108.8 . .
H1A_1 C1_1 H1AB_1 107.7 . .
C3_1 N1_1 O1_1 108.9(2) . .
C22_1 O1_1 N1_1 113.4(2) . .
C3_1 C2_1 C1_1 110.8(2) . .
C3_1 C2_1 H2A_1 109.5 . .
C1_1 C2_1 H2A_1 109.5 . .
C3_1 C2_1 H2AB_1 109.5 . .
C1_1 C2_1 H2AB_1 109.5 . .
H2A_1 C2_1 H2AB_1 108.1 . .
N1_1 C3_1 C4_1 128.9(3) . .
N1_1 C3_1 C2_1 115.9(3) . .
C4_1 C3_1 C2_1 115.0(3) . .
C3_1 C4_1 C5_1 110.7(2) . .
C3_1 C4_1 H4A_1 109.5 . .
C5_1 C4_1 H4A_1 109.5 . .
C3_1 C4_1 H4AB_1 109.5 . .
C5_1 C4_1 H4AB_1 109.5 . .
H4A_1 C4_1 H4AB_1 108.1 . .
C6_1 C5_1 C4_1 112.0(2) . .
C6_1 C5_1 C10_1 112.1(2) . .
C4_1 C5_1 C10_1 113.4(2) . .
C6_1 C5_1 H5_1 106.2 . .
C4_1 C5_1 H5_1 106.2 . .
C10_1 C5_1 H5_1 106.2 . .
C5_1 C6_1 C7_1 110.8(2) . .
C5_1 C6_1 H6A_1 109.5 . .
C7_1 C6_1 H6A_1 109.5 . .
C5_1 C6_1 H6AB_1 109.5 . .
C7_1 C6_1 H6AB_1 109.5 . .
H6A_1 C6_1 H6AB_1 108.1 . .
C6_1 C7_1 C8_1 112.3(2) . .
C6_1 C7_1 H7A_1 109.1 . .
C8_1 C7_1 H7A_1 109.1 . .
C6_1 C7_1 H7AB_1 109.1 . .
C8_1 C7_1 H7AB_1 109.1 . .
H7A_1 C7_1 H7AB_1 107.9 . .
C14_1 C8_1 C7_1 111.7(2) . .
C14_1 C8_1 C9_1 108.8(2) . .
C7_1 C8_1 C9_1 109.9(2) . .
C14_1 C8_1 H8_1 108.8 . .
C7_1 C8_1 H8_1 108.8 . .
C9_1 C8_1 H8_1 108.8 . .
C11_1 C9_1 C8_1 111.7(2) . .
C11_1 C9_1 C10_1 114.5(2) . .
C8_1 C9_1 C10_1 112.3(2) . .
C11_1 C9_1 H9_1 105.9 . .
C8_1 C9_1 H9_1 105.9 . .
C10_1 C9_1 H9_1 105.9 . .
C19_1 C10_1 C1_1 109.6(2) . .
C19_1 C10_1 C9_1 111.6(2) . .
C1_1 C10_1 C9_1 109.6(2) . .
C19_1 C10_1 C5_1 112.1(2) . .
C1_1 C10_1 C5_1 107.2(2) . .
C9_1 C10_1 C5_1 106.4(2) . .
C12_1 C11_1 C9_1 114.2(2) . .
C12_1 C11_1 H11A_1 108.7 . .
C9_1 C11_1 H11A_1 108.7 . .
C12_1 C11_1 H11B_1 108.7 . .
C9_1 C11_1 H11B_1 108.7 . .
H11A_1 C11_1 H11B_1 107.6 . .
C11_1 C12_1 C13_1 111.1(2) . .
C11_1 C12_1 H12A_1 109.4 . .
C13_1 C12_1 H12A_1 109.4 . .
C11_1 C12_1 H12B_1 109.4 . .
C13_1 C12_1 H12B_1 109.4 . .
H12A_1 C12_1 H12B_1 108.0 . .
C17_1 C13_1 C12_1 118.5(2) . .
C17_1 C13_1 C18_1 107.8(2) . .
C12_1 C13_1 C18_1 110.0(2) . .
C17_1 C13_1 C14_1 101.1(2) . .
C12_1 C13_1 C14_1 106.5(2) . .
C18_1 C13_1 C14_1 112.8(2) . .
C8_1 C14_1 C15_1 119.8(2) . .
C8_1 C14_1 C13_1 114.5(2) . .
C15_1 C14_1 C13_1 104.0(2) . .
C8_1 C14_1 H14_1 105.9 . .
C15_1 C14_1 H14_1 105.9 . .
C13_1 C14_1 H14_1 105.9 . .
C16_1 C15_1 C14_1 102.2(2) . .
C16_1 C15_1 H15A_1 111.3 . .
C14_1 C15_1 H15A_1 111.3 . .
C16_1 C15_1 H15B_1 111.3 . .
C14_1 C15_1 H15B_1 111.3 . .
H15A_1 C15_1 H15B_1 109.2 . .
C15_1 C16_1 C17_1 106.7(2) . .
C15_1 C16_1 H16A_1 110.4 . .
C17_1 C16_1 H16A_1 110.4 . .
C15_1 C16_1 H16B_1 110.4 . .
C17_1 C16_1 H16B_1 110.4 . .
H16A_1 C16_1 H16B_1 108.6 . .
C20_1 C17_1 C13_1 130.3(3) . .
C20_1 C17_1 C16_1 122.2(3) . .
C13_1 C17_1 C16_1 107.5(2) . .
C13_1 C18_1 H18A_1 109.5 . .
C13_1 C18_1 H18B_1 109.5 . .
H18A_1 C18_1 H18B_1 109.5 . .
C13_1 C18_1 H18C_1 109.5 . .
H18A_1 C18_1 H18C_1 109.5 . .
H18B_1 C18_1 H18C_1 109.5 . .
C10_1 C19_1 H19A_1 109.5 . .
C10_1 C19_1 H19B_1 109.5 . .
H19A_1 C19_1 H19B_1 109.5 . .
C10_1 C19_1 H19C_1 109.5 . .
H19A_1 C19_1 H19C_1 109.5 . .
H19B_1 C19_1 H19C_1 109.5 . .
C17_1 C20_1 C21_1 129.0(3) . .
C17_1 C20_1 H20_1 115.5 . .
C21_1 C20_1 H20_1 115.5 . .
C20_1 C21_1 H21A_1 109.5 . .
C20_1 C21_1 H21B_1 109.5 . .
H21A_1 C21_1 H21B_1 109.5 . .
C20_1 C21_1 H21C_1 109.5 . .
H21A_1 C21_1 H21C_1 109.5 . .
H21B_1 C21_1 H21C_1 109.5 . .
O2_1 C22_1 O1_1 124.3(3) . .
O2_1 C22_1 C23_1 125.1(3) . .
O1_1 C22_1 C23_1 110.7(3) . .
C24_1 C23_1 C25_1 123.0(3) . .
C24_1 C23_1 C22_1 117.0(3) . .
C25_1 C23_1 C22_1 120.0(3) . .
C23_1 C24_1 H24A_1 120.0 . .
C23_1 C24_1 H24B_1 120.0 . .
H24A_1 C24_1 H24B_1 120.0 . .
C23_1 C25_1 H25A_1 109.5 . .
C23_1 C25_1 H25B_1 109.5 . .
H25A_1 C25_1 H25B_1 109.5 . .
C23_1 C25_1 H25C_1 109.5 . .
H25A_1 C25_1 H25C_1 109.5 . .
H25B_1 C25_1 H25C_1 109.5 . .

loop_
_geom_bond_atom_site_label_1
_geom_bond_atom_site_label_2
_geom_bond_distance
_geom_bond_site_symmetry_2
O1 C22 1.342(4) .
O1 N1 1.441(3) .
N1 C3 1.274(4) .
C1 C10 1.534(4) .
C1 C2 1.535(4) .
C1 H1A 0.9700 .
C1 H1AB 0.9700 .
O2 C22 1.204(4) .
C2 C3 1.493(4) .
C2 H2A 0.9700 .
C2 H2AB 0.9700 .
C4 C3 1.504(4) .
C4 C5 1.525(4) .
C4 H4A 0.9700 .
C4 H4AB 0.9700 .
C5 C6 1.531(4) .
C5 C10 1.546(4) .
C5 H5 0.9800 .
C8 C14 1.508(4) .
C8 C7 1.529(4) .
C8 C9 1.546(3) .
C8 H8 0.9800 .
C7 C6 1.512(4) .
C7 H7A 0.9700 .
C7 H7AB 0.9700 .
C6 H6A 0.9700 .
C6 H6AB 0.9700 .
C9 C11 1.533(4) .
C9 C10 1.554(4) .
C9 H9 0.9800 .
C10 C19 1.533(4) .
C11 C12 1.534(4) .
C11 H11A 0.9700 .
C11 H11B 0.9700 .
C12 C13 1.531(4) .
C12 H12A 0.9700 .
C12 H12B 0.9700 .
C14 C15 1.528(4) .
C14 C13 1.537(4) .
C14 H14 0.9800 .
C13 C17 1.530(4) .
C13 C18 1.542(4) .
C15 C16 1.525(5) .
C15 H15A 0.9700 .
C15 H15B 0.9700 .
C16 C17 1.532(4) .
C16 H16A 0.9700 .
C16 H16B 0.9700 .
C17 C20 1.325(4) .
C18 H18A 0.9600 .
C18 H18B 0.9600 .
C18 H18C 0.9600 .
C19 H19A 0.9600 .
C19 H19B 0.9600 .
C19 H19C 0.9600 .
C20 C21 1.484(4) .
C20 H20 0.9300 .
C21 H21A 0.9600 .
C21 H21B 0.9600 .
C21 H21C 0.9600 .
C22 C23 1.482(5) .
C23 C24 1.347(5) .
C23 C25 1.480(5) .
C24 H24A 0.9300 .
C24 H24B 0.9300 .
C25 H25A 0.9600 .
C25 H25B 0.9600 .
C25 H25C 0.9600 .
C1_1 C2_1 1.538(4) .
C1_1 C10_1 1.542(4) .
C1_1 H1A_1 0.9700 .
C1_1 H1AB_1 0.9700 .
N1_1 C3_1 1.272(4) .
N1_1 O1_1 1.454(3) .
O1_1 C22_1 1.349(4) .
C2_1 C3_1 1.498(4) .
C2_1 H2A_1 0.9700 .
C2_1 H2AB_1 0.9700 .
O2_1 C22_1 1.193(4) .
C3_1 C4_1 1.498(4) .
C4_1 C5_1 1.533(4) .
C4_1 H4A_1 0.9700 .
C4_1 H4AB_1 0.9700 .
C5_1 C6_1 1.518(4) .
C5_1 C10_1 1.557(3) .
C5_1 H5_1 0.9800 .
C6_1 C7_1 1.519(4) .
C6_1 H6A_1 0.9700 .
C6_1 H6AB_1 0.9700 .
C7_1 C8_1 1.535(4) .
C7_1 H7A_1 0.9700 .
C7_1 H7AB_1 0.9700 .
C8_1 C14_1 1.516(4) .
C8_1 C9_1 1.551(4) .
C8_1 H8_1 0.9800 .
C9_1 C11_1 1.535(3) .
C9_1 C10_1 1.551(4) .
C9_1 H9_1 0.9800 .
C10_1 C19_1 1.538(4) .
C11_1 C12_1 1.530(4) .
C11_1 H11A_1 0.9700 .
C11_1 H11B_1 0.9700 .
C12_1 C13_1 1.537(4) .
C12_1 H12A_1 0.9700 .
C12_1 H12B_1 0.9700 .
C13_1 C17_1 1.524(4) .
C13_1 C18_1 1.545(4) .
C13_1 C14_1 1.545(4) .
C14_1 C15_1 1.527(4) .
C14_1 H14_1 0.9800 .
C15_1 C16_1 1.521(4) .
C15_1 H15A_1 0.9700 .
C15_1 H15B_1 0.9700 .
C16_1 C17_1 1.525(4) .
C16_1 H16A_1 0.9700 .
C16_1 H16B_1 0.9700 .
C17_1 C20_1 1.317(4) .
C18_1 H18A_1 0.9600 .
C18_1 H18B_1 0.9600 .
C18_1 H18C_1 0.9600 .
C19_1 H19A_1 0.9600 .
C19_1 H19B_1 0.9600 .
C19_1 H19C_1 0.9600 .
C20_1 C21_1 1.491(5) .
C20_1 H20_1 0.9300 .
C21_1 H21A_1 0.9600 .
C21_1 H21B_1 0.9600 .
C21_1 H21C_1 0.9600 .
C22_1 C23_1 1.490(4) .
C23_1 C24_1 1.391(5) .
C23_1 C25_1 1.406(5) .
C24_1 H24A_1 0.9300 .
C24_1 H24B_1 0.9300 .
C25_1 H25A_1 0.9600 .
C25_1 H25B_1 0.9600 .
C25_1 H25C_1 0.9600 .
